data_2202830
loop_
_publ_author_name
'Song, Qing-Bao'
'Li, Yi-Zhi'
'Qi, Chen-Ze'
'Shen, Tian-Hua'
'Wang, Hai-Bin'

_publ_section_title
;
 4'-Bromomethylbiphenyl-2-carbonitrile
;
_journal_issue 12
_journal_name_full 'Acta Crystallographica Section E'
_journal_page_first o1944
_journal_page_last o1945
_journal_paper_doi 10.1107/S1600536803025571
_journal_volume 59
_journal_year 2003
_chemical_formula_iupac 'C14 H10 Br N'
_chemical_formula_moiety 'C14 H10 Br N'
_chemical_formula_sum 'C14 H10 Br N'
_chemical_formula_weight 272.14
_chemical_name_common 4'-Bromomethyl-2-cyanobiphenyl
_chemical_name_systematic
;
4'-Bromomethylbiphenyl-2-carbonitrile
;
_space_group_IT_number 43
_symmetry_cell_setting orthorhombic
_symmetry_space_group_name_Hall 'F 2 -2d'
_symmetry_space_group_name_H-M 'F d d 2'
_atom_sites_solution_hydrogens geom
_atom_sites_solution_primary direct
_atom_sites_solution_secondary difmap
_cell_angle_alpha 90.00
_cell_angle_beta 90.00
_cell_angle_gamma 90.00
_cell_formula_units_Z 16
_cell_length_a 47.219(12)
_cell_length_b 24.229(6)
_cell_length_c 4.1085(10)
_cell_measurement_reflns_used 1496
_cell_measurement_temperature 293(2)
_cell_measurement_theta_max 20.55
_cell_measurement_theta_min 2.42
_cell_volume 4700(2)
_computing_cell_refinement SMART
_computing_data_collection 'SMART (Bruker, 2000)'
_computing_data_reduction 'SAINT (Bruker, 2000)'
_computing_molecular_graphics SHELXTL
_computing_publication_material SHELXTL
_computing_structure_refinement SHELXTL
_computing_structure_solution 'SHELXTL (Bruker, 2000)'
_diffrn_ambient_temperature 293(2)
_diffrn_measured_fraction_theta_full 0.998
_diffrn_measured_fraction_theta_max 0.998
_diffrn_measurement_device_type 'Bruker SMART CCD area-detector'
_diffrn_measurement_method '\f and \w'
_diffrn_radiation_monochromator graphite
_diffrn_radiation_source 'fine-focus sealed tube'
_diffrn_radiation_type MoK\a
_diffrn_radiation_wavelength 0.71073
_diffrn_reflns_av_R_equivalents 0.0747
_diffrn_reflns_av_sigmaI/netI 0.0810
_diffrn_reflns_limit_h_max 52
_diffrn_reflns_limit_h_min -58
_diffrn_reflns_limit_k_max 24
_diffrn_reflns_limit_k_min -29
_diffrn_reflns_limit_l_max 4
_diffrn_reflns_limit_l_min -5
_diffrn_reflns_number 6379
_diffrn_reflns_theta_full 26.00
_diffrn_reflns_theta_max 26.00
_diffrn_reflns_theta_min 1.89
_exptl_absorpt_coefficient_mu 3.468
_exptl_absorpt_correction_T_max 0.50
_exptl_absorpt_correction_T_min 0.43
_exptl_absorpt_correction_type multi-scan
_exptl_absorpt_process_details '(SADABS; Bruker, 2000)'
_exptl_crystal_colour colourless
_exptl_crystal_density_diffrn 1.538
_exptl_crystal_density_method 'not measured'
_exptl_crystal_description prism
_exptl_crystal_F_000 2176
_exptl_crystal_size_max 0.3
_exptl_crystal_size_mid 0.2
_exptl_crystal_size_min 0.2
_refine_diff_density_max 0.440
_refine_diff_density_min -0.336
_refine_ls_abs_structure_details 'Flack (1983), 965 Friedel pairs'
_refine_ls_abs_structure_Flack 0.014(15)
_refine_ls_extinction_method none
_refine_ls_goodness_of_fit_ref 1.046
_refine_ls_hydrogen_treatment constr
_refine_ls_matrix_type full
_refine_ls_number_parameters 145
_refine_ls_number_reflns 2284
_refine_ls_number_restraints 1
_refine_ls_restrained_S_all 1.046
_refine_ls_R_factor_all 0.0637
_refine_ls_R_factor_gt 0.0448
_refine_ls_shift/su_max 0.000
_refine_ls_shift/su_mean 0.000
_refine_ls_structure_factor_coef Fsqd
_refine_ls_weighting_details 'calc w = 1/[\s^2^(Fo^2^)+(0.02P)^2^] where P = (Fo^2^+2Fc^2^)/3'
_refine_ls_weighting_scheme calc
_refine_ls_wR_factor_gt 0.0854
_refine_ls_wR_factor_ref 0.0882
_reflns_number_gt 1610
_reflns_number_total 2284
_reflns_threshold_expression I>2\s(I)
_cod_data_source_file ob6317.cif
_cod_data_source_block I
_cod_depositor_comments
;
The following automatic conversions were performed:
'_symmetry_cell_setting' value 'Orthorhombic' changed to 'orthorhombic'
according to '/home/saulius/struct/CIF-dictionaries/cif_core.dic'
dictionary named 'cif_core.dic' version 2.4.1 from 2010-06-29.

Automatic conversion script
Id: cif_fix_enum 1527 2010-12-29 10:47:43Z saulius 

The following automatic conversions were performed:

'_symmetry_cell_setting' value 'Orthorhombic' changed to
'orthorhombic' according to
/home/saulius/struct/CIF-dictionaries/cif_core.dic dictionary named
'cif_core.dic' version 2.4.1 from 2010-06-29.

Automatic conversion script
Id: cif_fix_values 1715 2011-07-08 13:25:40Z adriana 
;
_cod_original_sg_symbol_H-M 'F d d 2 '
_cod_database_code 2202830
_cod_database_fobs_code 2202830

loop_
_symmetry_equiv_pos_as_xyz
'x, y, z'
'-x, -y, z'
'-x+1/4, y+1/4, z+1/4'
'x+3/4, -y+3/4, z+1/4'
'x, y+1/2, z+1/2'
'-x, -y+1/2, z+1/2'
'-x+1/4, y+3/4, z+3/4'
'x+3/4, -y+5/4, z+3/4'
'x+1/2, y, z+1/2'
'-x+1/2, -y, z+1/2'
'-x+3/4, y+1/4, z+3/4'
'x+5/4, -y+3/4, z+3/4'
'x+1/2, y+1/2, z'
'-x+1/2, -y+1/2, z'
'-x+3/4, y+3/4, z+1/4'
'x+5/4, -y+5/4, z+1/4'

loop_
_atom_site_label
_atom_site_fract_x
_atom_site_fract_y
_atom_site_fract_z
_atom_site_U_iso_or_equiv
_atom_site_adp_type
_atom_site_calc_flag
_atom_site_refinement_flags
_atom_site_occupancy
_atom_site_disorder_assembly
_atom_site_disorder_group
_atom_site_type_symbol
Br 0.272011(12) 0.65748(2) 0.49307(17) 0.0614(2) Uani d . 1 . . Br
C1 0.30571(10) 0.62629(18) 0.2846(16) 0.0509(14) Uani d . 1 . . C
H1A 0.3236 0.6460 0.3975 0.061 Uiso d R 1 . . H
H1B 0.3025 0.6377 0.0715 0.061 Uiso d R 1 . . H
C2 0.30797(10) 0.56493(19) 0.3227(12) 0.0406(13) Uani d . 1 . . C
C3 0.28709(10) 0.53046(19) 0.1995(15) 0.0462(13) Uani d . 1 . . C
H3 0.2705 0.5489 0.1014 0.055 Uiso d R 1 . . H
C4 0.29008(10) 0.47354(18) 0.2199(15) 0.0445(12) Uani d . 1 . . C
H4 0.2747 0.4522 0.1438 0.053 Uiso d R 1 . . H
C5 0.31403(10) 0.45058(19) 0.3654(11) 0.0382(13) Uani d . 1 . . C
C6 0.33463(9) 0.48542(18) 0.4878(16) 0.0431(12) Uani d . 1 . . C
H5 0.3529 0.4723 0.5831 0.052 Uiso d R 1 . . H
C7 0.33114(10) 0.54225(18) 0.4641(15) 0.0419(12) Uani d . 1 . . C
H6 0.3468 0.5646 0.5513 0.050 Uiso d R 1 . . H
C8 0.31705(10) 0.38964(19) 0.3880(12) 0.0396(13) Uani d . 1 . . C
C9 0.29460(11) 0.35779(18) 0.5044(18) 0.0547(14) Uani d . 1 . . C
H9 0.2760 0.3730 0.5305 0.066 Uiso d R 1 . . H
C10 0.29691(13) 0.3008(2) 0.5284(19) 0.0725(19) Uani d . 1 . . C
H10 0.2810 0.2816 0.6064 0.087 Uiso d R 1 . . H
C11 0.32143(12) 0.2747(2) 0.4442(19) 0.0704(18) Uani d . 1 . . C
H11 0.3222 0.2371 0.4892 0.084 Uiso d R 1 . . H
C12 0.34392(12) 0.3043(2) 0.3272(14) 0.0566(17) Uani d . 1 . . C
H12 0.3607 0.2881 0.2890 0.068 Uiso d R 1 . . H
C13 0.34199(10) 0.36196(19) 0.2958(14) 0.0437(14) Uani d . 1 . . C
C14 0.36506(12) 0.3904(2) 0.1625(13) 0.0463(15) Uani d . 1 . . C
N1 0.38449(10) 0.41217(16) 0.0496(14) 0.0642(15) Uani d . 1 . . N

loop_
_atom_site_aniso_label
_atom_site_aniso_U_11
_atom_site_aniso_U_22
_atom_site_aniso_U_33
_atom_site_aniso_U_12
_atom_site_aniso_U_13
_atom_site_aniso_U_23
Br 0.0633(4) 0.0500(3) 0.0709(4) 0.0116(3) -0.0080(4) -0.0071(4)
C1 0.056(3) 0.042(3) 0.055(4) 0.001(2) -0.007(3) 0.005(3)
C2 0.040(3) 0.040(3) 0.042(3) -0.005(2) 0.005(3) 0.003(2)
C3 0.037(3) 0.049(3) 0.052(4) 0.006(2) -0.006(3) 0.004(3)
C4 0.039(3) 0.045(3) 0.049(3) -0.004(2) -0.006(3) -0.009(3)
C5 0.035(3) 0.041(3) 0.039(3) 0.002(2) 0.008(2) 0.000(2)
C6 0.039(3) 0.044(3) 0.046(3) 0.001(2) -0.005(3) -0.003(3)
C7 0.038(3) 0.043(3) 0.044(3) -0.003(2) -0.006(3) -0.001(3)
C8 0.035(3) 0.039(3) 0.045(3) -0.004(2) -0.001(2) -0.001(2)
C9 0.047(3) 0.046(3) 0.071(4) 0.002(2) 0.008(4) 0.002(4)
C10 0.076(4) 0.048(3) 0.094(5) -0.016(3) 0.021(5) 0.010(4)
C11 0.071(4) 0.037(3) 0.103(5) 0.000(3) 0.010(5) 0.004(4)
C12 0.064(4) 0.036(3) 0.070(5) 0.009(3) 0.000(3) 0.000(3)
C13 0.044(3) 0.037(3) 0.051(4) -0.003(2) -0.004(3) 0.001(3)
C14 0.042(3) 0.042(3) 0.055(4) 0.005(2) 0.007(3) -0.002(3)
N1 0.052(3) 0.054(3) 0.086(4) 0.001(2) 0.009(3) -0.005(3)

loop_
_atom_type_symbol
_atom_type_description
_atom_type_scat_dispersion_real
_atom_type_scat_dispersion_imag
_atom_type_scat_source
C C 0.0033 0.0016 'International Tables Vol C Tables 4.2.6.8 and 6.1.1.4'
H H 0.0000 0.0000 'International Tables Vol C Tables 4.2.6.8 and 6.1.1.4'
Br Br -0.2901 2.4595 'International Tables Vol C Tables 4.2.6.8 and 6.1.1.4'
N N 0.0061 0.0033 'International Tables Vol C Tables 4.2.6.8 and 6.1.1.4'

loop_
_geom_angle_atom_site_label_1
_geom_angle_atom_site_label_2
_geom_angle_atom_site_label_3
_geom_angle
C2 C1 Br 113.3(4)
C2 C1 H1A 109.8
Br C1 H1A 106.2
C2 C1 H1B 113.8
Br C1 H1B 99.5
H1A C1 H1B 113.7
C7 C2 C3 119.1(4)
C7 C2 C1 120.3(4)
C3 C2 C1 120.6(5)
C2 C3 C4 120.2(5)
C2 C3 H3 116.1
C4 C3 H3 123.7
C3 C4 C5 120.3(4)
C3 C4 H4 116.5
C5 C4 H4 123.1
C6 C5 C4 118.9(4)
C6 C5 C8 121.1(4)
C4 C5 C8 120.1(4)
C5 C6 C7 119.7(5)
C5 C6 H5 123.8
C7 C6 H5 116.3
C2 C7 C6 121.8(5)
C2 C7 H6 122.6
C6 C7 H6 115.5
C9 C8 C13 117.7(4)
C9 C8 C5 119.8(4)
C13 C8 C5 122.5(4)
C10 C9 C8 121.0(5)
C10 C9 H9 116.5
C8 C9 H9 121.5
C11 C10 C9 120.7(5)
C11 C10 H10 122.3
C9 C10 H10 117.0
C10 C11 C12 120.3(5)
C10 C11 H11 116.0
C12 C11 H11 123.5
C11 C12 C13 120.2(5)
C11 C12 H12 121.2
C13 C12 H12 118.3
C14 C13 C12 118.3(5)
C14 C13 C8 121.4(4)
C12 C13 C8 120.2(4)
N1 C14 C13 177.7(6)

loop_
_geom_bond_atom_site_label_1
_geom_bond_atom_site_label_2
_geom_bond_site_symmetry_2
_geom_bond_distance
_geom_bond_publ_flag
Br C1 . 1.959(5) ?
C1 C2 . 1.499(6) ?
C1 H1A . 1.0754 ?
C1 H1B . 0.9305 ?
C2 C7 . 1.355(6) ?
C2 C3 . 1.388(6) ?
C3 C4 . 1.389(6) ?
C3 H3 . 0.9877 ?
C4 C5 . 1.395(6) ?
C4 H4 . 0.9453 ?
C5 C6 . 1.383(6) ?
C5 C8 . 1.486(6) ?
C6 C7 . 1.390(6) ?
C6 H5 . 1.0007 ?
C7 H6 . 0.9830 ?
C8 C9 . 1.396(6) ?
C8 C13 . 1.407(6) ?
C9 C10 . 1.389(7) ?
C9 H9 . 0.9577 ?
C10 C11 . 1.364(7) ?
C10 H10 . 0.9396 ?
C11 C12 . 1.369(7) ?
C11 H11 . 0.9303 ?
C12 C13 . 1.407(6) ?
C12 H12 . 0.8997 ?
C13 C14 . 1.401(7) ?
C14 N1 . 1.155(6) ?

loop_
_geom_hbond_atom_site_label_D
_geom_hbond_atom_site_label_H
_geom_hbond_atom_site_label_A
_geom_hbond_site_symmetry_A
_geom_hbond_distance_DH
_geom_hbond_distance_HA
_geom_hbond_distance_DA
_geom_hbond_angle_DHA
C1 H1B Br 1_554 0.93 2.82 3.699(6) 158
C1 H1A N1 11_555 1.08 2.61 3.634(8) 159
C9 H9 Br 10_565 0.96 3.05 3.750(6) 131

loop_
_cod_related_entry_id
_cod_related_entry_database
_cod_related_entry_code
1 ChemSpider 1236773
